data_3000262
loop_
_publ_author_name
'Eleonora Conterosito'
'Mattia Lopresti'
'Luca Palin'

_publ_section_title
;
 'In situ X-ray diffraction study of Xe and CO2 adsorption in Y zeolite:
 comparison of Rietveld and PCA-based analysis '
;
_journal_name_full 'To be published in Crystals'
_chemical_formula_sum 'Al0.18 Na0.23 O2 Si0.82 Xe0.2'
_chemical_name_mineral 'Y zeolite with 100mbar Xe at 200K'
_symmetry_space_group_name_H-M 'F d -3 m :2'
_cell_angle_alpha 90
_cell_angle_beta 90
_cell_angle_gamma 90
_cell_length_a 24.6321(7)
_cell_length_b 24.6321(7)
_cell_length_c 24.6321(7)
_cell_volume 14945.3(7)
_cod_database_code 3000262
_cod_hold_until_date 2020-09-06

loop_
_atom_site_label
_atom_site_fract_x
_atom_site_fract_y
_atom_site_fract_z
? ? ? ?
